data_7100680
loop_
_publ_author_name
'Spencer Williams'
'Emma Denehy'
'Jonathan M. White'

_publ_section_title
;
Ground state structures of sulfate monoesters and
sulfamates reveal similar reaction coordinates for sulfuryl and sulfamyl
transfer
;
_journal_name_full 'Chemical Communications'
_journal_paper_doi 10.1039/b513712h
_journal_year 2006
_chemical_formula_sum 'C8 H10 K N O6 S'
_chemical_formula_weight 287.33
_chemical_name_common 'potassium 4-acetamidophenyl sulfate'
_space_group_IT_number 2
_symmetry_cell_setting triclinic
_symmetry_space_group_name_Hall '-P 1'
_symmetry_space_group_name_H-M 'P -1'
_cell_angle_alpha 89.0620(10)
_cell_angle_beta 81.3830(10)
_cell_angle_gamma 79.6480(10)
_cell_formula_units_Z 2
_cell_length_a 6.7995(5)
_cell_length_b 6.9857(5)
_cell_length_c 12.1695(9)
_cell_measurement_temperature 130(2)
_cell_volume 562.18(7)
_diffrn_ambient_temperature 130(2)
_exptl_crystal_density_diffrn 1.697
_cod_depositor_comments
;
The following automatic conversions were performed:
'_symmetry_cell_setting' value 'Triclinic' changed to 'triclinic'
according to '/home/saulius/struct/CIF-dictionaries/cif_core.dic'
dictionary named 'cif_core.dic' version 2.4.1 from 2010-06-29.

Automatic conversion script
Id: cif_fix_enum 1527 2010-12-29 10:47:43Z saulius 
;
_cod_database_code 7100680

loop_
_symmetry_equiv_pos_as_xyz
'x, y, z'
'-x, -y, -z'

loop_
_atom_site_label
_atom_site_type_symbol
_atom_site_fract_x
_atom_site_fract_y
_atom_site_fract_z
_atom_site_U_iso_or_equiv
_atom_site_adp_type
_atom_site_occupancy
_atom_site_symmetry_multiplicity
_atom_site_calc_flag
_atom_site_refinement_flags
_atom_site_disorder_assembly
_atom_site_disorder_group
K1 K 0.20625(6) 1.21233(5) 0.54935(3) 0.01725(17) Uani 1 1 d . . .
S1 S 0.23052(7) 0.71292(6) 0.55779(4) 0.01429(17) Uani 1 1 d . . .
O1 O 0.1113(2) 1.1330(2) 0.77692(11) 0.0215(3) Uani 1 1 d . . .
H1 H 0.2058 1.1517 0.8103 0.032 Uiso 1 1 calc R . .
O2 O 0.6163(2) 0.8116(2) 1.08948(11) 0.0211(3) Uani 1 1 d . . .
N1 N 0.2865(3) 0.7920(2) 1.08362(13) 0.0182(4) Uani 1 1 d . . .
C2 C 0.1016(3) 0.6438(3) 0.83467(16) 0.0200(4) Uani 1 1 d . . .
H2 H -0.0227 0.6252 0.8137 0.024 Uiso 1 1 calc R . .
C3 C 0.1096(3) 0.7034(3) 0.94191(16) 0.0201(4) Uani 1 1 d . . .
H3 H -0.0105 0.7267 0.9945 0.024 Uiso 1 1 calc R . .
C5 C 0.4702(3) 0.6937(3) 0.89567(16) 0.0187(4) Uani 1 1 d . . .
H5 H 0.5957 0.7094 0.9164 0.022 Uiso 1 1 calc R . .
C1 C 0.2780(3) 0.6119(3) 0.75868(15) 0.0168(4) Uani 1 1 d . . .
C6 C 0.4610(3) 0.6351(3) 0.78807(16) 0.0188(4) Uani 1 1 d . . .
H6 H 0.5803 0.6110 0.7349 0.023 Uiso 1 1 calc R . .
C4 C 0.2929(3) 0.7295(3) 0.97322(15) 0.0172(4) Uani 1 1 d . . .
C7 C 0.4397(3) 0.8280(3) 1.13497(15) 0.0173(4) Uani 1 1 d . . .
C8 C 0.3778(3) 0.8878(3) 1.25589(16) 0.0220(4) Uani 1 1 d . . .
H8A H 0.3979 0.7725 1.3027 0.033 Uiso 1 1 calc R . .
H8B H 0.2349 0.9494 1.2683 0.033 Uiso 1 1 calc R . .
H8C H 0.4605 0.9801 1.2750 0.033 Uiso 1 1 calc R . .
O4 O 0.2084(2) 0.59625(18) 0.46533(11) 0.0189(3) Uani 1 1 d . . .
O3 O 0.2708(2) 0.54638(17) 0.65056(10) 0.0174(3) Uani 1 1 d . . .
O5 O 0.0466(2) 0.84407(19) 0.60396(11) 0.0198(3) Uani 1 1 d . . .
O6 O 0.4042(2) 0.80887(19) 0.54254(11) 0.0208(3) Uani 1 1 d . . .
H H 0.173(4) 0.811(3) 1.123(2) 0.022(6) Uiso 1 1 d . . .
H88 H 0.115(5) 1.015(5) 0.765(3) 0.050(9) Uiso 1 1 d . . .

loop_
_atom_site_aniso_label
_atom_site_aniso_U_11
_atom_site_aniso_U_22
_atom_site_aniso_U_33
_atom_site_aniso_U_23
_atom_site_aniso_U_13
_atom_site_aniso_U_12
K1 0.0155(2) 0.0148(2) 0.0209(3) -0.00095(16) -0.00323(16) -0.00077(15)
S1 0.0132(3) 0.0127(3) 0.0159(3) 0.00032(18) -0.00132(17) -0.00019(17)
O1 0.0195(7) 0.0220(8) 0.0234(7) -0.0032(6) -0.0038(6) -0.0036(6)
O2 0.0165(7) 0.0266(7) 0.0193(7) -0.0017(5) -0.0013(5) -0.0025(5)
N1 0.0144(8) 0.0231(8) 0.0149(8) -0.0008(6) 0.0009(6) -0.0001(6)
C2 0.0168(10) 0.0210(9) 0.0223(10) 0.0012(8) -0.0030(8) -0.0033(7)
C3 0.0159(10) 0.0233(10) 0.0195(10) 0.0010(8) 0.0005(7) -0.0023(7)
C5 0.0150(10) 0.0199(9) 0.0203(9) 0.0005(7) -0.0025(7) -0.0006(7)
C1 0.0212(10) 0.0129(8) 0.0161(9) 0.0016(7) -0.0043(7) -0.0011(7)
C6 0.0161(10) 0.0175(9) 0.0200(10) 0.0015(7) 0.0006(7) 0.0014(7)
C4 0.0177(10) 0.0149(9) 0.0177(9) 0.0020(7) -0.0026(7) 0.0000(7)
C7 0.0172(10) 0.0149(8) 0.0186(9) 0.0022(7) -0.0022(7) -0.0006(7)
C8 0.0199(10) 0.0260(10) 0.0193(10) -0.0036(8) -0.0015(8) -0.0029(8)
O4 0.0211(7) 0.0172(6) 0.0176(7) 0.0001(5) -0.0023(5) -0.0014(5)
O3 0.0226(7) 0.0130(6) 0.0164(6) 0.0003(5) -0.0044(5) -0.0013(5)
O5 0.0168(7) 0.0175(7) 0.0224(7) -0.0026(5) -0.0016(5) 0.0033(5)
O6 0.0167(7) 0.0197(7) 0.0260(7) 0.0021(6) -0.0015(5) -0.0050(5)

loop_
_geom_bond_atom_site_label_1
_geom_bond_atom_site_label_2
_geom_bond_distance
_geom_bond_site_symmetry_2
_geom_bond_publ_flag
K1 O6 2.6951(14) 2_676 ?
K1 O3 2.7891(13) 1_565 ?
K1 O5 2.7967(15) 2_576 ?
K1 O1 2.8171(14) . ?
K1 O4 2.8562(13) 1_565 ?
K1 O6 2.8937(13) . ?
K1 O4 2.9250(14) 2_576 ?
K1 O5 2.9948(14) . ?
K1 S1 3.3725(6) 2_576 ?
K1 S1 3.4634(6) . ?
K1 S1 3.5342(6) 1_565 ?
K1 K1 4.5410(8) 2_676 ?
K1 H88 2.98(3) . ?
S1 O4 1.4416(14) . ?
S1 O6 1.4470(14) . ?
S1 O5 1.4536(13) . ?
S1 O3 1.6242(13) . ?
S1 K1 3.3725(6) 2_576 ?
S1 K1 3.5342(6) 1_545 ?
O1 H1 0.8400 . ?
O1 H88 0.84(3) . ?
O2 C7 1.230(2) . ?
N1 C7 1.354(3) . ?
N1 C4 1.411(2) . ?
N1 H 0.84(2) . ?
C2 C1 1.386(3) . ?
C2 C3 1.388(3) . ?
C2 H2 0.9500 . ?
C3 C4 1.399(3) . ?
C3 H3 0.9500 . ?
C5 C6 1.392(3) . ?
C5 C4 1.402(3) . ?
C5 H5 0.9500 . ?
C1 C6 1.382(3) . ?
C1 O3 1.411(2) . ?
C6 H6 0.9500 . ?
C7 C8 1.513(3) . ?
C8 H8A 0.9800 . ?
C8 H8B 0.9800 . ?
C8 H8C 0.9800 . ?
O4 K1 2.8562(13) 1_545 ?
O4 K1 2.9250(14) 2_576 ?
O3 K1 2.7891(13) 1_545 ?
O5 K1 2.7967(15) 2_576 ?
O6 K1 2.6951(14) 2_676 ?
